data_8101274
loop_
_publ_author_name
'Schreuer, J\"urgen'

_publ_section_title
;
Crystal structure of lithium (S)-2-pyrrolidone-5-carboxylate monohydrate, 
LiC~5~H~6~NO~3~ &#x00B7; H~2~O
;
_journal_issue 3
_journal_name_full 'Zeitschrift f\"ur Kristallographie - New Crystal Structures'
_journal_page_first 371
_journal_page_last 372
_journal_volume 215
_journal_year 2000
_chemical_formula_moiety 'Li C5 H6 N O3 * H2 O'
_chemical_formula_structural 'Li C5 H6 N O3 * H2 O'
_chemical_formula_sum 'C5 H8 Li N O4'
_chemical_formula_weight 153.06
_chemical_name_common 'Lithium L-pyroglutamate monohydrate'
_space_group_IT_number 19
_symmetry_cell_setting orthorhombic
_symmetry_space_group_name_Hall 'P 2ac 2ab'
_symmetry_space_group_name_H-M 'P 21 21 21'
_cell_angle_alpha 90.00
_cell_angle_beta 90.00
_cell_angle_gamma 90.00
_cell_formula_units_Z 4
_cell_length_a 5.2750(10)
_cell_length_b 8.022(2)
_cell_length_c 15.865(3)
_cell_measurement_temperature 299(2)
_cell_volume 671.3(2)
_diffrn_ambient_temperature 299(2)
_exptl_crystal_density_diffrn 1.514
_cod_database_code 8101274

loop_
_symmetry_equiv_pos_as_xyz
'x, y, z'
'-x+1/2, -y, z+1/2'
'-x, y+1/2, -z+1/2'
'x+1/2, -y+1/2, -z'

loop_
_atom_site_label
_atom_site_type_symbol
_atom_site_fract_x
_atom_site_fract_y
_atom_site_fract_z
_atom_site_U_iso_or_equiv
_atom_site_adp_type
_atom_site_occupancy
_atom_site_calc_flag
_atom_site_refinement_flags
_atom_site_disorder_assembly
_atom_site_disorder_group
Li Li 0.4597(5) 0.2888(3) 0.65501(16) 0.0293(5) Uani 1 d . . .
O1 O 0.2762(2) 0.52356(12) 0.16800(7) 0.0320(2) Uani 1 d . . .
O2 O 0.0497(2) 0.35145(13) 0.24796(7) 0.0359(3) Uani 1 d . . .
O3 O 0.2389(2) -0.14160(13) 0.08183(6) 0.0346(3) Uani 1 d . . .
N N 0.2703(3) 0.08407(14) 0.16879(8) 0.0312(3) Uani 1 d . . .
C1 C 0.2310(3) 0.38323(15) 0.19945(8) 0.0236(2) Uani 1 d . . .
C2 C 0.4105(3) 0.23942(16) 0.17880(9) 0.0254(3) Uani 1 d . . .
C3 C 0.5589(3) 0.25247(18) 0.09552(10) 0.0311(3) Uani 1 d . . .
C4 C 0.5584(3) 0.07592(18) 0.05951(11) 0.0332(3) Uani 1 d . . .
C5 C 0.3390(3) -0.00762(17) 0.10292(9) 0.0261(3) Uani 1 d . . .
H1 H 0.528(4) 0.232(2) 0.2273(11) 0.034(5) Uiso 1 d . . .
H2 H 0.732(4) 0.296(3) 0.1093(13) 0.053(6) Uiso 1 d . . .
H3 H 0.468(4) 0.331(2) 0.0592(14) 0.041(5) Uiso 1 d . . .
H4 H 0.712(4) 0.014(3) 0.0745(12) 0.044(5) Uiso 1 d . . .
H5 H 0.547(4) 0.066(2) 0.0015(15) 0.046(5) Uiso 1 d . . .
H6 H 0.156(4) 0.044(3) 0.2036(13) 0.047(6) Uiso 1 d . . .
O1W O 0.7612(2) 0.34761(16) 0.59677(8) 0.0392(3) Uani 1 d . . .
H1W H 0.905(5) 0.376(3) 0.6117(16) 0.062(7) Uiso 1 d . . .
H2W H 0.765(4) 0.334(3) 0.5435(15) 0.051(6) Uiso 1 d . . .

loop_
_atom_site_aniso_label
_atom_site_aniso_U_11
_atom_site_aniso_U_22
_atom_site_aniso_U_33
_atom_site_aniso_U_23
_atom_site_aniso_U_13
_atom_site_aniso_U_12
Li 0.0305(11) 0.0221(10) 0.0353(11) 0.0006(9) -0.0030(10) -0.0032(9)
O1 0.0331(5) 0.0182(4) 0.0446(5) 0.0038(4) 0.0048(5) 0.0011(4)
O2 0.0413(6) 0.0284(5) 0.0381(5) 0.0049(4) 0.0138(5) 0.0052(5)
O3 0.0450(6) 0.0235(4) 0.0355(5) -0.0035(4) 0.0098(5) -0.0080(5)
N 0.0390(7) 0.0198(5) 0.0347(6) -0.0020(4) 0.0136(6) -0.0054(5)
C1 0.0266(6) 0.0204(5) 0.0237(5) -0.0009(4) -0.0037(5) 0.0008(5)
C2 0.0266(6) 0.0184(5) 0.0312(6) 0.0008(5) -0.0003(5) 0.0003(5)
C3 0.0299(6) 0.0231(6) 0.0404(7) -0.0002(5) 0.0085(6) -0.0026(6)
C4 0.0335(7) 0.0270(7) 0.0392(8) -0.0031(6) 0.0117(7) -0.0043(6)
C5 0.0293(6) 0.0198(5) 0.0293(6) 0.0021(5) 0.0047(5) 0.0000(5)
O1W 0.0316(6) 0.0441(6) 0.0420(6) 0.0031(5) 0.0022(5) -0.0060(5)

loop_
_geom_bond_atom_site_label_1
_geom_bond_atom_site_label_2
_geom_bond_distance
_geom_bond_site_symmetry_2
_geom_bond_publ_flag
Li O1W 1.899(3) . ?
Li O3 1.959(3) 2 ?
Li O1 1.964(3) 2_565 ?
Li O2 1.965(3) 4_556 ?
O1 C1 1.2544(16) . ?
O1 Li 1.964(3) 2_564 ?
O2 C1 1.2534(17) . ?
O2 Li 1.965(3) 4_456 ?
O3 C5 1.2434(17) . ?
O3 Li 1.959(3) 2_554 ?
N C5 1.3284(18) . ?
N C2 1.4579(18) . ?
N H6 0.88(2) . ?
C1 C2 1.5282(18) . ?
C2 C3 1.539(2) . ?
C2 H1 0.988(19) . ?
C3 C4 1.527(2) . ?
C3 H2 1.00(2) . ?
C3 H3 0.98(2) . ?
C4 C5 1.504(2) . ?
C4 H4 0.98(2) . ?
C4 H5 0.92(2) . ?
O1W H1W 0.83(3) . ?
O1W H2W 0.85(2) . ?
